data_4100328
_journal_name_full 'Journal of the American Chemical Society'
_journal_year 2005
_chemical_formula_sum 'C29 H40 F7.5 I1.5 N4 Si2'
_chemical_formula_weight 833.68
_space_group_IT_number 14
_symmetry_cell_setting monoclinic
_symmetry_space_group_name_Hall '-P 2ybc'
_symmetry_space_group_name_H-M 'P 1 21/c 1'
_cell_angle_alpha 90.00
_cell_angle_beta 95.668(2)
_cell_angle_gamma 90.00
_cell_formula_units_Z 4
_cell_length_a 13.4619(13)
_cell_length_b 9.4603(9)
_cell_length_c 27.419(3)
_cell_measurement_temperature 173(2)
_cell_volume 3474.8(6)
_diffrn_ambient_temperature 173(2)
_exptl_crystal_density_diffrn 1.594
_cod_depositor_comments
;
The following automatic conversions were performed:
'_symmetry_cell_setting' value 'Monoclinic' changed to 'monoclinic'
according to '/home/saulius/struct/CIF-dictionaries/cif_core.dic'
dictionary named 'cif_core.dic' version 2.4.1 from 2010-06-29.

Automatic conversion script
Id: cif_fix_enum 1527 2010-12-29 10:47:43Z saulius 
;
_cod_original_sg_symbol_H-M 'P 21/c'
_cod_original_formula_sum 'C29 H40 F7.50 I1.50 N4 Si2'
_cod_database_code 4100328

loop_
_symmetry_equiv_pos_as_xyz
'x, y, z'
'-x, y+1/2, -z+1/2'
'-x, -y, -z'
'x, -y-1/2, z-1/2'

loop_
_atom_site_label
_atom_site_type_symbol
_atom_site_fract_x
_atom_site_fract_y
_atom_site_fract_z
_atom_site_U_iso_or_equiv
_atom_site_adp_type
_atom_site_occupancy
_atom_site_symmetry_multiplicity
_atom_site_calc_flag
_atom_site_refinement_flags
_atom_site_disorder_assembly
_atom_site_disorder_group
I I 0.24639(3) 0.52885(3) 0.071828(12) 0.03831(11) Uani 1 1 d . . .
Si1 Si 0.24023(10) 0.18941(13) 0.17099(5) 0.0269(3) Uani 1 1 d . . .
Si2 Si 0.16280(10) 0.29798(13) 0.09581(5) 0.0256(3) Uani 1 1 d . . .
N1 N 0.1897(3) 0.0211(4) 0.17399(12) 0.0287(9) Uani 1 1 d . . .
N2 N 0.3619(3) 0.1266(4) 0.17240(13) 0.0312(10) Uani 1 1 d . . .
N3 N 0.0346(3) 0.3187(3) 0.08945(13) 0.0259(10) Uani 1 1 d . . .
N4 N 0.1604(3) 0.1786(3) 0.04791(13) 0.0277(10) Uani 1 1 d . . .
F1 F 0.2364(2) 0.0842(3) 0.27687(9) 0.0463(8) Uani 1 1 d . . .
F2 F 0.2338(2) 0.2187(3) 0.36132(9) 0.0519(8) Uani 1 1 d . . .
F3 F 0.23533(18) 0.5056(3) 0.36414(9) 0.0425(7) Uani 1 1 d . . .
F4 F 0.23851(18) 0.6549(3) 0.27961(9) 0.0396(7) Uani 1 1 d . . .
F5 F 0.23985(17) 0.5222(2) 0.19402(8) 0.0348(7) Uani 1 1 d . . .
C1 C 0.2674(4) -0.0783(5) 0.17311(17) 0.0410(15) Uani 1 1 d . . .
H1 H 0.2556 -0.1773 0.1722 0.049 Uiso 1 1 calc R . .
C2 C 0.3583(4) -0.0239(5) 0.17360(16) 0.0386(13) Uani 1 1 d . . .
H2 H 0.4165 -0.0809 0.1747 0.046 Uiso 1 1 calc R . .
C3 C 0.0858(3) -0.0270(5) 0.17674(16) 0.0326(12) Uani 1 1 d . . .
C4 C 0.0255(3) 0.0956(4) 0.19273(17) 0.0402(14) Uani 1 1 d . . .
H4A H 0.0529 0.1268 0.2254 0.060 Uiso 1 1 calc R . .
H4B H -0.0440 0.0661 0.1938 0.060 Uiso 1 1 calc R . .
H4C H 0.0285 0.1736 0.1694 0.060 Uiso 1 1 calc R . .
C5 C 0.0429(3) -0.0830(5) 0.12674(17) 0.0439(14) Uani 1 1 d . . .
H5A H 0.0432 -0.0074 0.1023 0.066 Uiso 1 1 calc R . .
H5B H -0.0258 -0.1153 0.1287 0.066 Uiso 1 1 calc R . .
H5C H 0.0837 -0.1621 0.1171 0.066 Uiso 1 1 calc R . .
C6 C 0.0824(4) -0.1467(4) 0.21505(16) 0.0413(14) Uani 1 1 d . . .
H6A H 0.1167 -0.2304 0.2039 0.062 Uiso 1 1 calc R . .
H6B H 0.0128 -0.1704 0.2189 0.062 Uiso 1 1 calc R . .
H6C H 0.1157 -0.1150 0.2466 0.062 Uiso 1 1 calc R . .
C7 C 0.4598(4) 0.1988(6) 0.18275(18) 0.0392(14) Uani 1 1 d . . .
C8 C 0.5373(3) 0.1332(5) 0.15167(19) 0.0558(16) Uani 1 1 d . . .
H8A H 0.5536 0.0373 0.1634 0.084 Uiso 1 1 calc R . .
H8B H 0.5980 0.1912 0.1546 0.084 Uiso 1 1 calc R . .
H8C H 0.5097 0.1295 0.1173 0.084 Uiso 1 1 calc R . .
C9 C 0.4951(4) 0.1852(6) 0.23730(18) 0.0617(17) Uani 1 1 d . . .
H9A H 0.5044 0.0851 0.2458 0.093 Uiso 1 1 calc R . .
H9B H 0.4451 0.2264 0.2567 0.093 Uiso 1 1 calc R . .
H9C H 0.5586 0.2354 0.2444 0.093 Uiso 1 1 calc R . .
C10 C 0.4475(4) 0.3545(5) 0.16907(19) 0.0551(16) Uani 1 1 d . . .
H10A H 0.4241 0.3627 0.1342 0.083 Uiso 1 1 calc R . .
H10B H 0.5119 0.4028 0.1755 0.083 Uiso 1 1 calc R . .
H10C H 0.3987 0.3980 0.1887 0.083 Uiso 1 1 calc R . .
C11 C 0.2312(3) 0.2957(5) 0.23053(16) 0.0272(12) Uani 1 1 d . . .
C12 C 0.2333(3) 0.2276(5) 0.27525(18) 0.0329(13) Uani 1 1 d . . .
C13 C 0.2344(3) 0.2926(5) 0.31908(17) 0.0317(13) Uani 1 1 d . . .
C14 C 0.2355(3) 0.4399(5) 0.32139(17) 0.0306(12) Uani 1 1 d . . .
C15 C 0.2358(3) 0.5128(5) 0.27817(17) 0.0278(12) Uani 1 1 d . . .
C16 C 0.2350(3) 0.4425(5) 0.23469(16) 0.0253(12) Uani 1 1 d . . .
C17 C -0.0030(3) 0.2495(4) 0.04644(16) 0.0282(12) Uani 1 1 d . . .
H17 H -0.0711 0.2558 0.0337 0.034 Uiso 1 1 calc R . .
C18 C 0.0628(4) 0.1748(4) 0.02476(17) 0.0309(12) Uani 1 1 d . . .
H18 H 0.0453 0.1224 -0.0044 0.037 Uiso 1 1 calc R . .
C19 C -0.0332(3) 0.4278(4) 0.10853(17) 0.0304(13) Uani 1 1 d . . .
C20 C 0.0176(3) 0.4909(4) 0.15536(15) 0.0329(13) Uani 1 1 d . . .
H20A H 0.0317 0.4160 0.1797 0.049 Uiso 1 1 calc R . .
H20B H -0.0264 0.5615 0.1681 0.049 Uiso 1 1 calc R . .
H20C H 0.0802 0.5360 0.1485 0.049 Uiso 1 1 calc R . .
C21 C -0.0525(3) 0.5448(5) 0.07003(15) 0.0409(13) Uani 1 1 d . . .
H21A H 0.0112 0.5866 0.0630 0.061 Uiso 1 1 calc R . .
H21B H -0.0948 0.6180 0.0826 0.061 Uiso 1 1 calc R . .
H21C H -0.0863 0.5046 0.0399 0.061 Uiso 1 1 calc R . .
C22 C -0.1323(3) 0.3617(5) 0.11883(17) 0.0441(14) Uani 1 1 d . . .
H22A H -0.1662 0.3240 0.0883 0.066 Uiso 1 1 calc R . .
H22B H -0.1744 0.4337 0.1321 0.066 Uiso 1 1 calc R . .
H22C H -0.1200 0.2849 0.1427 0.066 Uiso 1 1 calc R . .
C23 C 0.2408(4) 0.1055(5) 0.02304(18) 0.0342(13) Uani 1 1 d . . .
C24 C 0.2395(4) 0.1559(6) -0.02926(18) 0.082(2) Uani 1 1 d . . .
H24A H 0.1788 0.1219 -0.0483 0.123 Uiso 1 1 calc R . .
H24B H 0.2982 0.1190 -0.0435 0.123 Uiso 1 1 calc R . .
H24C H 0.2407 0.2594 -0.0299 0.123 Uiso 1 1 calc R . .
C25 C 0.2228(4) -0.0543(5) 0.0248(2) 0.073(2) Uani 1 1 d . . .
H25A H 0.2367 -0.0877 0.0587 0.109 Uiso 1 1 calc R . .
H25B H 0.2671 -0.1025 0.0039 0.109 Uiso 1 1 calc R . .
H25C H 0.1532 -0.0748 0.0131 0.109 Uiso 1 1 calc R . .
C26 C 0.3408(3) 0.1406(5) 0.04956(17) 0.0430(14) Uani 1 1 d . . .
H26A H 0.3524 0.2427 0.0478 0.064 Uiso 1 1 calc R . .
H26B H 0.3932 0.0902 0.0342 0.064 Uiso 1 1 calc R . .
H26C H 0.3420 0.1120 0.0840 0.064 Uiso 1 1 calc R . .

loop_
_atom_site_aniso_label
_atom_site_aniso_U_11
_atom_site_aniso_U_22
_atom_site_aniso_U_33
_atom_site_aniso_U_23
_atom_site_aniso_U_13
_atom_site_aniso_U_12
I 0.0439(2) 0.03188(19) 0.0399(2) 0.00481(19) 0.00818(15) -0.00871(19)
Si1 0.0292(9) 0.0266(8) 0.0250(8) -0.0006(6) 0.0029(7) 0.0001(7)
Si2 0.0280(9) 0.0229(8) 0.0260(8) 0.0001(6) 0.0037(7) -0.0009(6)
N1 0.033(2) 0.020(2) 0.032(2) 0.0002(19) -0.0008(19) -0.002(2)
N2 0.023(3) 0.036(3) 0.034(3) -0.001(2) 0.001(2) 0.004(2)
N3 0.027(2) 0.022(2) 0.027(2) -0.0040(18) -0.002(2) 0.0012(18)
N4 0.024(2) 0.028(2) 0.031(2) -0.0011(19) 0.000(2) 0.0010(19)
F1 0.075(2) 0.0297(17) 0.0347(18) 0.0007(13) 0.0073(16) -0.0014(15)
F2 0.074(2) 0.056(2) 0.0265(18) 0.0058(15) 0.0104(16) -0.0117(17)
F3 0.0496(18) 0.0503(19) 0.0285(16) -0.0127(14) 0.0085(13) -0.0026(14)
F4 0.0470(19) 0.0282(17) 0.0434(18) -0.0070(14) 0.0028(15) 0.0046(14)
F5 0.0430(17) 0.0303(15) 0.0308(16) 0.0039(13) 0.0021(13) -0.0045(14)
C1 0.054(4) 0.025(3) 0.043(4) 0.000(3) 0.001(3) 0.014(3)
C2 0.031(3) 0.037(3) 0.047(3) 0.010(3) 0.005(3) 0.016(3)
C3 0.035(3) 0.024(3) 0.039(3) 0.002(3) 0.003(2) -0.001(3)
C4 0.034(3) 0.035(3) 0.053(4) 0.005(3) 0.009(3) -0.006(3)
C5 0.042(4) 0.035(3) 0.053(4) 0.006(3) 0.000(3) -0.011(3)
C6 0.050(4) 0.031(3) 0.042(3) 0.003(3) 0.006(3) -0.008(3)
C7 0.023(3) 0.054(4) 0.041(4) -0.005(3) 0.002(3) 0.003(3)
C8 0.027(3) 0.078(4) 0.063(4) -0.007(3) 0.007(3) -0.003(3)
C9 0.045(4) 0.086(5) 0.051(4) -0.002(3) -0.010(3) -0.011(3)
C10 0.035(4) 0.057(4) 0.075(4) 0.002(3) 0.016(3) -0.010(3)
C11 0.030(3) 0.028(3) 0.024(3) 0.001(2) 0.001(2) -0.002(2)
C12 0.042(4) 0.025(3) 0.032(3) 0.000(3) 0.008(3) -0.004(3)
C13 0.035(3) 0.041(4) 0.019(3) 0.007(3) 0.002(2) -0.003(3)
C14 0.024(3) 0.041(4) 0.026(3) -0.011(3) 0.001(2) -0.001(2)
C15 0.022(3) 0.025(3) 0.035(3) -0.006(3) -0.002(2) 0.000(2)
C16 0.022(3) 0.033(3) 0.020(3) 0.001(2) -0.002(2) 0.001(2)
C17 0.021(3) 0.030(3) 0.033(3) -0.002(2) 0.001(3) 0.005(2)
C18 0.037(3) 0.024(3) 0.030(3) -0.002(2) -0.003(3) -0.004(3)
C19 0.028(3) 0.024(3) 0.041(3) -0.001(2) 0.007(3) 0.001(2)
C20 0.037(3) 0.025(3) 0.036(3) -0.004(2) 0.004(2) 0.011(2)
C21 0.050(3) 0.031(3) 0.041(3) 0.007(3) 0.000(3) 0.010(3)
C22 0.034(4) 0.045(3) 0.053(4) 0.002(3) 0.004(3) 0.015(3)
C23 0.028(3) 0.040(4) 0.035(3) -0.003(3) 0.004(3) 0.016(3)
C24 0.063(5) 0.161(7) 0.023(4) 0.004(4) 0.008(3) 0.047(4)
C25 0.042(4) 0.037(4) 0.139(6) -0.032(4) 0.007(4) 0.007(3)
C26 0.036(4) 0.054(4) 0.041(3) -0.005(3) 0.012(3) 0.004(3)

loop_
_geom_bond_atom_site_label_1
_geom_bond_atom_site_label_2
_geom_bond_distance
_geom_bond_site_symmetry_2
_geom_bond_publ_flag
I Si2 2.5720(13) . ?
Si1 N1 1.737(4) . ?
Si1 N2 1.739(4) . ?
Si1 C11 1.931(4) . ?
Si1 Si2 2.4427(18) . ?
Si2 N3 1.728(4) . ?
Si2 N4 1.730(4) . ?
N1 C1 1.408(5) . ?
N1 C3 1.480(5) . ?
N2 C2 1.425(5) . ?
N2 C7 1.487(5) . ?
N3 C17 1.399(5) . ?
N3 C19 1.505(5) . ?
N4 C18 1.402(5) . ?
N4 C23 1.503(5) . ?
F1 C12 1.358(5) . ?
F2 C13 1.354(5) . ?
F3 C14 1.327(5) . ?
F4 C15 1.345(4) . ?
F5 C16 1.353(4) . ?
C1 C2 1.326(6) . ?
C3 C4 1.505(5) . ?
C3 C5 1.529(5) . ?
C3 C6 1.548(5) . ?
C7 C10 1.524(6) . ?
C7 C9 1.529(6) . ?
C7 C8 1.541(6) . ?
C11 C12 1.383(6) . ?
C11 C16 1.394(5) . ?
C12 C13 1.349(6) . ?
C13 C14 1.394(6) . ?
C14 C15 1.372(6) . ?
C15 C16 1.364(5) . ?
C17 C18 1.319(5) . ?
C19 C20 1.516(5) . ?
C19 C22 1.525(5) . ?
C19 C21 1.534(5) . ?
C23 C26 1.503(6) . ?
C23 C24 1.510(6) . ?
C23 C25 1.532(6) . ?

loop_
_cod_related_entry_id
_cod_related_entry_database
_cod_related_entry_code
1 ChemSpider 21122872
